data_7710948
loop_
_publ_author_name
'Chen, Yushou'
'Liu, Lianghong'
'Wang, xuerong'
'Liao, Zhouyuji'
'Wang, Runbin'
'Xiong, Yan-Shi'
'Chen, Jianxin'
'jiang, guijuan'
'Wang, Jintao'
'Liao, Xiangwen'

_publ_section_title
;
 Synthesis and antibacterial activity study of ruthenium-based
 metallodrugs with membrane-disruptive mechanism against Staphylococcus
 aureus
;
_journal_name_full 'Dalton Transactions'
_journal_paper_doi 10.1039/D2DT01531E
_journal_year 2022
_chemical_formula_sum 'C13 H20 O'
_chemical_formula_weight 192.29
_chemical_name_systematic
; 
2,5,9-cyclododecatrien-1-ylmethanol
;
_space_group_IT_number 14
_space_group_name_Hall '-P 2ybc'
_space_group_name_H-M_alt 'P 1 21/c 1'
_symmetry_cell_setting monoclinic
_symmetry_space_group_name_H-M 'P 1 21/c 1'
_atom_sites_solution_hydrogens geom
_atom_sites_solution_primary direct
_atom_sites_solution_secondary direct
_audit_block_doi 10.5517/cc5kl09
_audit_creation_method SHELXL-97
_audit_update_record
;
2001-06-19 deposited with the CCDC.	2022-07-28 downloaded from the CCDC.
;
_cell_angle_alpha 90.00
_cell_angle_beta 105.523(7)
_cell_angle_gamma 90.00
_cell_formula_units_Z 8
_cell_length_a 28.706(5)
_cell_length_b 5.1381(6)
_cell_length_c 16.688(3)
_cell_measurement_reflns_used 25
_cell_measurement_temperature 295(2)
_cell_measurement_theta_max 33
_cell_measurement_theta_min 25
_cell_volume 2371.6(7)
_computing_cell_refinement 'Enraf Nonius Software V5'
_computing_data_collection 'Enraf Nonius Software V5'
_computing_data_reduction 'Corinc (Dr\"ager, 1971)'
_computing_structure_refinement 'SHELXL-97 (Sheldrick, 1997)'
_computing_structure_solution 'SIR-92 (Altomare, 1994)'
_diffrn_ambient_temperature 295(2)
_diffrn_measured_fraction_theta_full 1.000
_diffrn_measured_fraction_theta_max 1.000
_diffrn_measurement_device '\k-geometry diffractometer'
_diffrn_measurement_device_type 'CAD4 Enraf Nonius'
_diffrn_measurement_method \q/2\w
_diffrn_radiation_monochromator graphite
_diffrn_radiation_type CuK\a
_diffrn_radiation_wavelength 1.54178
_diffrn_reflns_av_R_equivalents 0.0000
_diffrn_reflns_av_sigmaI/netI 0.0865
_diffrn_reflns_limit_h_max 35
_diffrn_reflns_limit_h_min 0
_diffrn_reflns_limit_k_max 6
_diffrn_reflns_limit_k_min 0
_diffrn_reflns_limit_l_max 20
_diffrn_reflns_limit_l_min -20
_diffrn_reflns_number 4830
_diffrn_reflns_theta_full 73.97
_diffrn_reflns_theta_max 73.97
_diffrn_reflns_theta_min 1.60
_diffrn_source 'rotating anode'
_diffrn_standards_decay_% 75
_diffrn_standards_interval_time 60
_diffrn_standards_number 3
_exptl_absorpt_coefficient_mu 0.501
_exptl_absorpt_correction_T_max 0.9686
_exptl_absorpt_correction_T_min 0.7834
_exptl_absorpt_correction_type none
_exptl_absorpt_process_details 'Corinc (Dr\"ager, 1971)'
_exptl_crystal_colour colourless
_exptl_crystal_density_diffrn 1.077
_exptl_crystal_density_method 'not measured'
_exptl_crystal_description needle
_exptl_crystal_F_000 848
_exptl_crystal_size_max 0.51
_exptl_crystal_size_mid 0.10
_exptl_crystal_size_min 0.06
_refine_diff_density_max 0.392
_refine_diff_density_min -0.303
_refine_diff_density_rms 0.081
_refine_ls_extinction_method none
_refine_ls_goodness_of_fit_ref 1.061
_refine_ls_hydrogen_treatment riding
_refine_ls_matrix_type full
_refine_ls_number_parameters 253
_refine_ls_number_reflns 4830
_refine_ls_number_restraints 0
_refine_ls_restrained_S_all 1.061
_refine_ls_R_factor_all 0.2121
_refine_ls_R_factor_gt 0.1238
_refine_ls_shift/su_max 0.000
_refine_ls_shift/su_mean 0.000
_refine_ls_structure_factor_coef Fsqd
_refine_ls_weighting_details 'calc w=1/[\s^2^(Fo^2^)+(0.1783P)^2^+4.6690P] where P=(Fo^2^+2Fc^2^)/3'
_refine_ls_weighting_scheme calc
_refine_ls_wR_factor_obs 0.3602
_refine_ls_wR_factor_ref 0.4129
_reflns_number_gt 2402
_reflns_number_total 4830
_reflns_threshold_expression >2sigma(I)
_cod_data_source_file d2dt01531e2.cif
_cod_data_source_block kr2
_cod_original_sg_symbol_H-M 'P 21/c'
_cod_database_code 7710948

loop_
_symmetry_equiv_pos_as_xyz
'x, y, z'
'-x, y+1/2, -z+1/2'
'-x, -y, -z'
'x, -y-1/2, z-1/2'

loop_
_atom_site_label
_atom_site_type_symbol
_atom_site_fract_x
_atom_site_fract_y
_atom_site_fract_z
_atom_site_U_iso_or_equiv
_atom_site_adp_type
_atom_site_occupancy
_atom_site_symmetry_multiplicity
_atom_site_calc_flag
_atom_site_refinement_flags
_atom_site_disorder_assembly
_atom_site_disorder_group
C1 C 0.0691(2) 0.6396(13) 0.4071(3) 0.0525(15) Uani 1 1 d . . .
H1 H 0.0692 0.8158 0.3846 0.063 Uiso 1 1 calc R . .
C2 C 0.0796(2) 0.6598(12) 0.4991(4) 0.0519(14) Uani 1 1 d . . .
H2 H 0.0899 0.5081 0.5289 0.062 Uiso 1 1 calc R . .
C3 C 0.0759(2) 0.8682(13) 0.5434(4) 0.0586(16) Uani 1 1 d . . .
H3 H 0.0622 1.0146 0.5134 0.070 Uiso 1 1 calc R . .
C4 C 0.0910(3) 0.8969(15) 0.6358(4) 0.0685(19) Uani 1 1 d . . .
H4A H 0.1137 1.0404 0.6501 0.082 Uiso 1 1 calc R . .
H4B H 0.0628 0.9420 0.6545 0.082 Uiso 1 1 calc R . .
C5 C 0.1138(2) 0.6616(15) 0.6815(4) 0.0648(18) Uani 1 1 d . . .
H5 H 0.0929 0.5367 0.6926 0.078 Uiso 1 1 calc R . .
C6 C 0.1614(3) 0.6092(16) 0.7087(4) 0.0690(19) Uani 1 1 d . . .
H6 H 0.1694 0.4505 0.7357 0.083 Uiso 1 1 calc R . .
C7 C 0.2026(3) 0.771(2) 0.7012(5) 0.086(2) Uani 1 1 d . . .
H7A H 0.2255 0.7853 0.7556 0.104 Uiso 1 1 calc R . .
H7B H 0.1909 0.9445 0.6839 0.104 Uiso 1 1 calc R . .
C8 C 0.2291(3) 0.668(2) 0.6403(5) 0.094(3) Uani 1 1 d . . .
H8A H 0.2604 0.7514 0.6514 0.113 Uiso 1 1 calc R . .
H8B H 0.2345 0.4825 0.6498 0.113 Uiso 1 1 calc R . .
C9 C 0.2031(3) 0.709(2) 0.5517(5) 0.082(2) Uani 1 1 d . . .
H9 H 0.1998 0.8821 0.5348 0.098 Uiso 1 1 calc R . .
C10 C 0.1845(3) 0.5425(19) 0.4947(5) 0.079(2) Uani 1 1 d . . .
H10 H 0.1879 0.3691 0.5112 0.095 Uiso 1 1 calc R . .
C11 C 0.1586(2) 0.587(2) 0.4072(5) 0.084(3) Uani 1 1 d . . .
H11A H 0.1773 0.5102 0.3727 0.101 Uiso 1 1 calc R . .
H11B H 0.1573 0.7732 0.3970 0.101 Uiso 1 1 calc R . .
C12 C 0.1067(2) 0.4786(17) 0.3790(4) 0.072(2) Uani 1 1 d . . .
H12A H 0.0971 0.4684 0.3187 0.086 Uiso 1 1 calc R . .
H12B H 0.1067 0.3031 0.4003 0.086 Uiso 1 1 calc R . .
C13 C 0.0185(2) 0.5241(14) 0.3721(4) 0.0608(17) Uani 1 1 d . . .
H13A H 0.0175 0.3517 0.3952 0.073 Uiso 1 1 calc R . .
H13B H -0.0049 0.6317 0.3893 0.073 Uiso 1 1 calc R . .
O14 O 0.00523(17) 0.5070(10) 0.2845(3) 0.0698(13) Uani 1 1 d . . .
H14 H -0.0118 0.6318 0.2647 0.105 Uiso 1 1 d R . .
C21 C 0.4360(2) 0.2806(12) 0.3464(3) 0.0468(13) Uani 1 1 d . . .
H21 H 0.4433 0.1016 0.3335 0.056 Uiso 1 1 calc R . .
C22 C 0.42403(19) 0.2772(11) 0.4278(3) 0.0424(12) Uani 1 1 d . . .
H22 H 0.4101 0.4273 0.4424 0.051 Uiso 1 1 calc R . .
C23 C 0.4311(2) 0.0832(11) 0.4814(3) 0.0464(13) Uani 1 1 d . . .
H23 H 0.4461 -0.0649 0.4681 0.056 Uiso 1 1 calc R . .
C24 C 0.4173(2) 0.0798(12) 0.5613(3) 0.0522(15) Uani 1 1 d . . .
H24A H 0.4045 0.2489 0.5702 0.063 Uiso 1 1 calc R . .
H24B H 0.4459 0.0483 0.6067 0.063 Uiso 1 1 calc R . .
C25 C 0.3797(3) -0.1282(13) 0.5624(4) 0.0658(19) Uani 1 1 d . . .
H25 H 0.3915 -0.2909 0.5825 0.079 Uiso 1 1 calc R . .
C26 C 0.3333(3) -0.1036(15) 0.5384(5) 0.074(2) Uani 1 1 d . . .
H26 H 0.3154 -0.2501 0.5439 0.089 Uiso 1 1 calc R . .
C27 C 0.3050(3) 0.1334(16) 0.5027(5) 0.076(2) Uani 1 1 d . . .
H27A H 0.3271 0.2787 0.5070 0.092 Uiso 1 1 calc R . .
H27B H 0.2828 0.1750 0.5358 0.092 Uiso 1 1 calc R . .
C28 C 0.2763(3) 0.104(2) 0.4127(5) 0.096(3) Uani 1 1 d . . .
H28A H 0.2544 -0.0425 0.4082 0.116 Uiso 1 1 calc R . .
H28B H 0.2569 0.2589 0.3958 0.116 Uiso 1 1 calc R . .
C29 C 0.3071(3) 0.062(2) 0.3550(5) 0.083(2) Uani 1 1 d . . .
H29 H 0.3204 -0.1028 0.3545 0.100 Uiso 1 1 calc R . .
C30 C 0.3170(2) 0.235(2) 0.3048(5) 0.081(2) Uani 1 1 d . . .
H30 H 0.3012 0.3944 0.3022 0.097 Uiso 1 1 calc R . .
C31 C 0.3509(3) 0.2067(18) 0.2509(4) 0.080(2) Uani 1 1 d . . .
H31A H 0.3334 0.2464 0.1940 0.096 Uiso 1 1 calc R . .
H31B H 0.3611 0.0263 0.2525 0.096 Uiso 1 1 calc R . .
C32 C 0.3960(3) 0.3783(16) 0.2751(4) 0.073(2) Uani 1 1 d . . .
H32A H 0.4085 0.3976 0.2269 0.088 Uiso 1 1 calc R . .
H32B H 0.3865 0.5498 0.2893 0.088 Uiso 1 1 calc R . .
C33 C 0.4830(2) 0.4456(12) 0.3566(4) 0.0535(15) Uani 1 1 d . . .
H33A H 0.4769 0.6219 0.3720 0.064 Uiso 1 1 calc R . .
H33B H 0.5084 0.3732 0.4016 0.064 Uiso 1 1 calc R . .
O34 O 0.49929(16) 0.4536(8) 0.2834(3) 0.0620(12) Uani 1 1 d . . .
H34 H 0.4830 0.3541 0.2486 0.093 Uiso 1 1 d R . .

loop_
_atom_site_aniso_label
_atom_site_aniso_U_11
_atom_site_aniso_U_22
_atom_site_aniso_U_33
_atom_site_aniso_U_23
_atom_site_aniso_U_13
_atom_site_aniso_U_12
C1 0.052(3) 0.049(4) 0.049(3) -0.001(3) 0.001(3) -0.010(3)
C2 0.052(3) 0.048(4) 0.052(3) 0.005(3) 0.008(3) 0.002(3)
C3 0.057(4) 0.047(4) 0.065(4) 0.003(3) 0.004(3) 0.009(3)
C4 0.074(4) 0.065(5) 0.061(4) -0.014(4) 0.009(3) 0.006(4)
C5 0.066(4) 0.072(5) 0.055(4) -0.007(3) 0.012(3) -0.008(4)
C6 0.066(4) 0.073(5) 0.059(4) -0.001(4) 0.001(3) -0.006(4)
C7 0.061(4) 0.112(7) 0.078(5) -0.015(5) 0.003(4) -0.006(5)
C8 0.061(4) 0.134(9) 0.082(5) 0.002(6) 0.008(4) -0.009(5)
C9 0.056(4) 0.104(7) 0.084(5) 0.026(5) 0.012(4) 0.013(5)
C10 0.059(4) 0.101(7) 0.074(5) 0.013(5) 0.015(4) 0.014(5)
C11 0.061(4) 0.123(7) 0.071(4) 0.009(5) 0.022(4) 0.011(5)
C12 0.069(4) 0.090(6) 0.055(4) -0.009(4) 0.015(3) 0.003(4)
C13 0.065(4) 0.057(4) 0.053(3) 0.001(3) 0.004(3) -0.008(3)
O14 0.080(3) 0.062(3) 0.052(2) -0.002(2) -0.009(2) -0.004(3)
C21 0.056(3) 0.041(3) 0.043(3) 0.002(2) 0.014(3) -0.003(3)
C22 0.048(3) 0.038(3) 0.040(3) 0.001(2) 0.009(2) 0.003(3)
C23 0.050(3) 0.042(3) 0.047(3) -0.002(3) 0.011(2) -0.001(3)
C24 0.061(4) 0.051(4) 0.044(3) 0.001(3) 0.014(3) -0.002(3)
C25 0.086(5) 0.047(4) 0.077(4) 0.000(3) 0.044(4) -0.004(4)
C26 0.086(5) 0.061(5) 0.088(5) -0.011(4) 0.046(4) -0.024(4)
C27 0.063(4) 0.078(5) 0.093(5) -0.008(4) 0.029(4) 0.002(4)
C28 0.057(4) 0.131(8) 0.100(6) 0.000(6) 0.019(4) -0.009(5)
C29 0.058(4) 0.109(7) 0.079(5) -0.013(5) 0.010(4) -0.022(5)
C30 0.053(4) 0.106(7) 0.075(5) 0.005(5) 0.003(4) 0.006(5)
C31 0.076(5) 0.097(6) 0.057(4) 0.004(4) 0.003(4) -0.013(5)
C32 0.086(5) 0.079(5) 0.057(4) 0.025(4) 0.022(4) 0.002(4)
C33 0.067(4) 0.042(3) 0.058(3) -0.001(3) 0.026(3) 0.002(3)
O34 0.080(3) 0.052(3) 0.064(3) -0.006(2) 0.036(2) -0.015(2)

loop_
_atom_type_symbol
_atom_type_description
_atom_type_scat_dispersion_real
_atom_type_scat_dispersion_imag
_atom_type_scat_source
C C 0.0181 0.0091 'International Tables Vol C Tables 4.2.6.8 and 6.1.1.4'
H H 0.0000 0.0000 'International Tables Vol C Tables 4.2.6.8 and 6.1.1.4'
O O 0.0492 0.0322 'International Tables Vol C Tables 4.2.6.8 and 6.1.1.4'

loop_
_geom_angle_atom_site_label_1
_geom_angle_atom_site_label_2
_geom_angle_atom_site_label_3
_geom_angle
_geom_angle_site_symmetry_1
_geom_angle_site_symmetry_3
_geom_angle_publ_flag
C2 C1 C12 113.0(5) . . ?
C2 C1 C13 109.2(5) . . ?
C12 C1 C13 110.4(5) . . ?
C3 C2 C1 127.6(6) . . ?
C2 C3 C4 127.8(6) . . ?
C5 C4 C3 114.6(6) . . ?
C6 C5 C4 127.0(7) . . ?
C5 C6 C7 128.5(8) . . ?
C6 C7 C8 114.5(8) . . ?
C9 C8 C7 114.2(7) . . ?
C10 C9 C8 129.9(9) . . ?
C9 C10 C11 129.2(9) . . ?
C10 C11 C12 116.0(6) . . ?
C1 C12 C11 114.4(6) . . ?
O14 C13 C1 112.5(5) . . ?
C22 C21 C32 114.4(5) . . ?
C22 C21 C33 108.1(4) . . ?
C32 C21 C33 111.1(5) . . ?
C23 C22 C21 126.6(5) . . ?
C22 C23 C24 125.9(5) . . ?
C23 C24 C25 112.2(5) . . ?
C26 C25 C24 127.1(7) . . ?
C25 C26 C27 127.5(7) . . ?
C26 C27 C28 113.9(7) . . ?
C29 C28 C27 113.5(6) . . ?
C30 C29 C28 125.9(9) . . ?
C29 C30 C31 127.3(9) . . ?
C30 C31 C32 115.2(7) . . ?
C21 C32 C31 115.5(6) . . ?
O34 C33 C21 113.3(5) . . ?

loop_
_geom_bond_atom_site_label_1
_geom_bond_atom_site_label_2
_geom_bond_distance
_geom_bond_site_symmetry_2
_geom_bond_publ_flag
C1 C2 1.487(8) . ?
C1 C12 1.529(9) . ?
C1 C13 1.534(8) . ?
C2 C3 1.321(8) . ?
C3 C4 1.494(9) . ?
C4 C5 1.484(10) . ?
C5 C6 1.349(9) . ?
C6 C7 1.478(10) . ?
C7 C8 1.517(11) . ?
C8 C9 1.481(10) . ?
C9 C10 1.285(11) . ?
C10 C11 1.468(10) . ?
C11 C12 1.541(10) . ?
C13 O14 1.411(7) . ?
C21 C22 1.489(6) . ?
C21 C32 1.501(9) . ?
C21 C33 1.562(8) . ?
C22 C23 1.317(7) . ?
C23 C24 1.491(7) . ?
C24 C25 1.521(9) . ?
C25 C26 1.292(10) . ?
C26 C27 1.497(11) . ?
C27 C28 1.514(11) . ?
C28 C29 1.487(10) . ?
C29 C30 1.305(11) . ?
C30 C31 1.500(10) . ?
C31 C32 1.528(10) . ?
C33 O34 1.421(6) . ?

loop_
_geom_hbond_atom_site_label_D
_geom_hbond_atom_site_label_H
_geom_hbond_atom_site_label_A
_geom_hbond_distance_DH
_geom_hbond_distance_HA
_geom_hbond_distance_DA
_geom_hbond_angle_DHA
_geom_hbond_site_symmetry_A
O14 H14 O14 0.82 2.12 2.798(3) 139.5 2
O34 H34 O34 0.82 2.22 2.806(3) 128.6 2_645

loop_
_geom_torsion_atom_site_label_1
_geom_torsion_atom_site_label_2
_geom_torsion_atom_site_label_3
_geom_torsion_atom_site_label_4
_geom_torsion
_geom_torsion_site_symmetry_1
_geom_torsion_site_symmetry_2
_geom_torsion_site_symmetry_3
_geom_torsion_site_symmetry_4
_geom_torsion_publ_flag
C12 C1 C2 C3 137.8(7) . . . . ?
C13 C1 C2 C3 -98.9(8) . . . . ?
C1 C2 C3 C4 -173.2(6) . . . . ?
C2 C3 C4 C5 1.4(10) . . . . ?
C3 C4 C5 C6 95.1(9) . . . . ?
C4 C5 C6 C7 0.9(12) . . . . ?
C5 C6 C7 C8 -108.9(10) . . . . ?
C6 C7 C8 C9 75.7(11) . . . . ?
C7 C8 C9 C10 -113.8(10) . . . . ?
C8 C9 C10 C11 179.6(7) . . . . ?
C9 C10 C11 C12 -121.8(9) . . . . ?
C2 C1 C12 C11 -60.4(8) . . . . ?
C13 C1 C12 C11 177.0(6) . . . . ?
C10 C11 C12 C1 76.5(10) . . . . ?
C2 C1 C13 O14 178.0(5) . . . . ?
C12 C1 C13 O14 -57.2(7) . . . . ?
C32 C21 C22 C23 132.1(7) . . . . ?
C33 C21 C22 C23 -103.6(7) . . . . ?
C21 C22 C23 C24 -177.7(6) . . . . ?
C22 C23 C24 C25 116.7(7) . . . . ?
C23 C24 C25 C26 -89.5(8) . . . . ?
C24 C25 C26 C27 0.9(12) . . . . ?
C25 C26 C27 C28 113.8(9) . . . . ?
C26 C27 C28 C29 -63.4(10) . . . . ?
C27 C28 C29 C30 -104.0(11) . . . . ?
C28 C29 C30 C31 174.6(7) . . . . ?
C29 C30 C31 C32 -113.1(10) . . . . ?
C22 C21 C32 C31 -66.4(8) . . . . ?
C33 C21 C32 C31 171.0(5) . . . . ?
C30 C31 C32 C21 79.9(9) . . . . ?
C22 C21 C33 O34 177.4(5) . . . . ?
C32 C21 C33 O34 -56.4(7) . . . . ?
